data_4084013
loop_
_publ_author_name
'Li, Ying-Zhou'
'Ganguly, Rakesh'
'Leong, Weng Kee'

_publ_section_title
;
 Binuclear Oxidative Addition of Sb--Cl Bonds: A Facile Synthetic Route to
 Main Group--Transition Element Clusters and Rings
;
_journal_issue 14
_journal_name_full Organometallics
_journal_page_first 3867
_journal_paper_doi 10.1021/om500565d
_journal_volume 33
_journal_year 2014
_chemical_formula_sum 'C34.5 H21 Cl3 O10 Os3 Sb2'
_chemical_formula_weight 1515.96
_chemical_name_systematic
; 
 ? 
;
_space_group_IT_number 14
_symmetry_cell_setting monoclinic
_symmetry_space_group_name_Hall '-P 2yn'
_symmetry_space_group_name_H-M 'P 1 21/n 1'
_atom_sites_solution_hydrogens geom
_atom_sites_solution_primary direct
_atom_sites_solution_secondary difmap
_audit_creation_method SHELXL-97
_cell_angle_alpha 90.00
_cell_angle_beta 101.982(2)
_cell_angle_gamma 90.00
_cell_formula_units_Z 4
_cell_length_a 12.3327(10)
_cell_length_b 19.3021(12)
_cell_length_c 17.1042(13)
_cell_measurement_reflns_used 9971
_cell_measurement_temperature 103(2)
_cell_measurement_theta_max 26.45
_cell_measurement_theta_min 2.11
_cell_volume 3982.9(5)
_computing_cell_refinement 'Bruker SAINT'
_computing_data_collection 'Bruker APEX2'
_computing_data_reduction 'Bruker SAINT'
_computing_molecular_graphics 'Bruker SHELXTL'
_computing_publication_material 'Bruker SHELXTL'
_computing_structure_refinement 'SHELXL-97 (Sheldrick, 1997)'
_computing_structure_solution 'SHELXS-97 (Sheldrick, 1990)'
_diffrn_ambient_temperature 103(2)
_diffrn_measured_fraction_theta_full 0.999
_diffrn_measured_fraction_theta_max 0.999
_diffrn_measurement_device_type 'Bruker APEX-II CCD'
_diffrn_measurement_method '\f and \w scans'
_diffrn_radiation_monochromator graphite
_diffrn_radiation_source 'fine-focus sealed tube'
_diffrn_radiation_type MoK\a
_diffrn_radiation_wavelength 0.71073
_diffrn_reflns_av_R_equivalents 0.0467
_diffrn_reflns_av_sigmaI/netI 0.0435
_diffrn_reflns_limit_h_max 15
_diffrn_reflns_limit_h_min -15
_diffrn_reflns_limit_k_max 24
_diffrn_reflns_limit_k_min 0
_diffrn_reflns_limit_l_max 21
_diffrn_reflns_limit_l_min 0
_diffrn_reflns_number 31196
_diffrn_reflns_theta_full 26.37
_diffrn_reflns_theta_max 26.37
_diffrn_reflns_theta_min 2.11
_diffrn_standards_number 0
_exptl_absorpt_coefficient_mu 11.128
_exptl_absorpt_correction_T_max 0.3486
_exptl_absorpt_correction_T_min 0.1250
_exptl_absorpt_correction_type multi-scan
_exptl_absorpt_process_details SADABS
_exptl_crystal_colour yellow
_exptl_crystal_density_diffrn 2.528
_exptl_crystal_density_method 'not measured'
_exptl_crystal_description plate
_exptl_crystal_F_000 2756
_exptl_crystal_size_max 0.32
_exptl_crystal_size_mid 0.32
_exptl_crystal_size_min 0.12
_refine_diff_density_max 5.787
_refine_diff_density_min -3.942
_refine_diff_density_rms 0.404
_refine_ls_extinction_method none
_refine_ls_goodness_of_fit_ref 1.050
_refine_ls_hydrogen_treatment constr
_refine_ls_matrix_type full
_refine_ls_number_parameters 487
_refine_ls_number_reflns 8147
_refine_ls_number_restraints 235
_refine_ls_restrained_S_all 1.044
_refine_ls_R_factor_all 0.0601
_refine_ls_R_factor_gt 0.0482
_refine_ls_shift/su_max 0.001
_refine_ls_shift/su_mean 0.000
_refine_ls_structure_factor_coef Fsqd
_refine_ls_weighting_details 'calc w=1/[\s^2^(Fo^2^)+(0.0916P)^2^+61.5663P] where P=(Fo^2^+2Fc^2^)/3'
_refine_ls_weighting_scheme calc
_refine_ls_wR_factor_gt 0.1326
_refine_ls_wR_factor_ref 0.1455
_reflns_number_gt 6927
_reflns_number_total 8147
_reflns_threshold_expression >2sigma(I)
_cod_data_source_file om500565d_si_003.cif
_cod_data_source_block lwk140s
_cod_depositor_comments
;
The following automatic conversions were performed:

'_symmetry_cell_setting' value 'Monoclinic' changed to 'monoclinic'
according to
/usr/data/users/saulius/crontab/automatic-downloads/rss-feeds/ACS/lib/dictionaries/cif_core.dic
dictionary named 'cif_core.dic' version 2.4.2 from 2011-04-26.

Automatic conversion script
Id: cif_fix_values 2281 2013-09-26 08:29:07Z andrius 

 Adding full bibliography for 4084009--4084020.cif.
;
_cod_original_sg_symbol_H-M P2(1)/n
_cod_original_formula_sum 'C34.50 H21 Cl3 O10 Os3 Sb2'
_cod_database_code 4084013

loop_
_symmetry_equiv_pos_as_xyz
'x, y, z'
'-x+1/2, y+1/2, -z+1/2'
'-x, -y, -z'
'x-1/2, -y-1/2, z-1/2'

loop_
_atom_site_label
_atom_site_type_symbol
_atom_site_fract_x
_atom_site_fract_y
_atom_site_fract_z
_atom_site_U_iso_or_equiv
_atom_site_adp_type
_atom_site_occupancy
_atom_site_symmetry_multiplicity
_atom_site_calc_flag
_atom_site_refinement_flags
_atom_site_disorder_assembly
_atom_site_disorder_group
Os1 Os 0.38338(3) 0.08385(2) 0.23850(2) 0.01408(12) Uani 1 1 d . . .
Os2 Os 0.36227(3) 0.11438(2) 0.40437(2) 0.01363(12) Uani 1 1 d . . .
Os3 Os 0.13775(3) 0.26670(2) 0.22498(2) 0.01476(12) Uani 1 1 d . . .
Sb1 Sb 0.31727(6) 0.20902(3) 0.18351(4) 0.01337(16) Uani 1 1 d . . .
Sb2 Sb 0.17389(6) 0.18782(4) 0.35843(4) 0.01395(16) Uani 1 1 d . . .
Cl1 Cl 0.4462(3) -0.03204(16) 0.28723(19) 0.0311(7) Uani 1 1 d U . .
Cl2 Cl 0.0430(2) 0.17476(16) 0.13957(18) 0.0279(6) Uani 1 1 d U . .
O1 O 0.6228(7) 0.1364(5) 0.2928(5) 0.0263(18) Uani 1 1 d . . .
O2 O 0.4204(8) 0.0310(5) 0.0787(5) 0.033(2) Uani 1 1 d . . .
O3 O 0.1459(7) 0.0250(5) 0.2088(5) 0.0277(19) Uani 1 1 d . . .
O4 O 0.2213(8) -0.0186(5) 0.3843(6) 0.031(2) Uani 1 1 d . . .
O5 O 0.5803(8) 0.0393(4) 0.4470(5) 0.0264(19) Uani 1 1 d . . .
O6 O 0.3471(7) 0.1285(5) 0.5796(5) 0.029(2) Uani 1 1 d . . .
O7 O 0.4777(8) 0.2546(4) 0.3884(5) 0.030(2) Uani 1 1 d . . .
O8 O -0.0911(7) 0.3092(6) 0.2539(5) 0.036(2) Uani 1 1 d . . .
O9 O 0.2554(8) 0.3790(5) 0.3334(5) 0.031(2) Uani 1 1 d . . .
O10 O 0.1146(8) 0.3532(5) 0.0716(5) 0.029(2) Uani 1 1 d . . .
C1 C 0.5348(10) 0.1180(5) 0.2735(6) 0.016(2) Uani 1 1 d U . .
C2 C 0.4037(9) 0.0538(6) 0.1364(7) 0.021(2) Uani 1 1 d U . .
C3 C 0.2289(10) 0.0480(6) 0.2184(7) 0.022(2) Uani 1 1 d U . .
C4 C 0.2736(9) 0.0278(6) 0.3908(7) 0.020(2) Uani 1 1 d U . .
C5 C 0.5080(11) 0.0618(6) 0.4321(7) 0.021(2) Uani 1 1 d U . .
C6 C 0.3523(10) 0.1253(6) 0.5149(7) 0.022(2) Uani 1 1 d U . .
C7 C 0.4370(9) 0.2023(6) 0.3933(6) 0.018(2) Uani 1 1 d U . .
C8 C -0.0060(10) 0.2928(6) 0.2443(7) 0.024(2) Uani 1 1 d U . .
C9 C 0.2153(10) 0.3381(6) 0.2937(6) 0.020(2) Uani 1 1 d U . .
C10 C 0.1236(10) 0.3225(6) 0.1287(7) 0.025(3) Uani 1 1 d U . .
C11 C 0.4539(9) 0.2797(6) 0.1919(6) 0.017(2) Uani 1 1 d U . .
C12 C 0.4491(10) 0.3488(6) 0.2151(7) 0.021(2) Uani 1 1 d U . .
H12 H 0.3869 0.3646 0.2349 0.025 Uiso 1 1 calc R . .
C13 C 0.5316(12) 0.3936(7) 0.2098(8) 0.033(3) Uani 1 1 d U . .
H13 H 0.5252 0.4409 0.2234 0.040 Uiso 1 1 calc R . .
C14 C 0.6265(11) 0.3708(6) 0.1846(7) 0.026(3) Uani 1 1 d U . .
H14 H 0.6854 0.4020 0.1827 0.031 Uiso 1 1 calc R . .
C15 C 0.6332(10) 0.3024(6) 0.1624(7) 0.022(2) Uani 1 1 d U . .
H15 H 0.6978 0.2861 0.1462 0.027 Uiso 1 1 calc R . .
C16 C 0.5460(10) 0.2577(6) 0.1638(7) 0.020(2) Uani 1 1 d U . .
H16 H 0.5491 0.2115 0.1454 0.023 Uiso 1 1 calc R . .
C17 C 0.2827(10) 0.2061(6) 0.0561(6) 0.019(2) Uani 1 1 d U . .
C18 C 0.2300(11) 0.1501(7) 0.0137(8) 0.030(3) Uani 1 1 d U . .
H18 H 0.2096 0.1114 0.0419 0.036 Uiso 1 1 calc R . .
C19 C 0.2066(12) 0.1496(7) -0.0687(8) 0.033(3) Uani 1 1 d U . .
H19 H 0.1727 0.1101 -0.0966 0.040 Uiso 1 1 calc R . .
C20 C 0.2321(12) 0.2062(7) -0.1107(8) 0.033(3) Uani 1 1 d U . .
H20 H 0.2146 0.2058 -0.1675 0.039 Uiso 1 1 calc R . .
C21 C 0.2829(10) 0.2633(6) -0.0704(7) 0.026(3) Uani 1 1 d U . .
H21 H 0.3010 0.3022 -0.0991 0.031 Uiso 1 1 calc R . .
C22 C 0.3072(9) 0.2632(6) 0.0124(6) 0.019(2) Uani 1 1 d U . .
H22 H 0.3412 0.3028 0.0401 0.023 Uiso 1 1 calc R . .
C23 C 0.0343(9) 0.1271(6) 0.3751(7) 0.017(2) Uani 1 1 d U . .
C24 C -0.0444(9) 0.1032(6) 0.3105(7) 0.020(2) Uani 1 1 d U . .
H24 H -0.0376 0.1129 0.2573 0.024 Uiso 1 1 calc R . .
C25 C -0.1353(11) 0.0641(6) 0.3257(8) 0.027(3) Uani 1 1 d U . .
H25 H -0.1908 0.0472 0.2829 0.033 Uiso 1 1 calc R . .
C26 C -0.1416(11) 0.0510(7) 0.4050(8) 0.030(3) Uani 1 1 d U . .
H26 H -0.2029 0.0253 0.4153 0.036 Uiso 1 1 calc R . .
C27 C -0.0639(11) 0.0732(7) 0.4677(8) 0.031(3) Uani 1 1 d U . .
H27 H -0.0704 0.0625 0.5207 0.037 Uiso 1 1 calc R . .
C28 C 0.0270(10) 0.1125(6) 0.4540(7) 0.021(2) Uani 1 1 d U . .
H28 H 0.0822 0.1287 0.4974 0.026 Uiso 1 1 calc R . .
C29 C 0.1678(9) 0.2639(5) 0.4494(6) 0.017(2) Uani 1 1 d U . .
C30 C 0.2584(10) 0.2888(6) 0.5024(7) 0.021(2) Uani 1 1 d U . .
H30 H 0.3288 0.2676 0.5061 0.025 Uiso 1 1 calc R . .
C31 C 0.2470(11) 0.3455(6) 0.5511(7) 0.027(3) Uani 1 1 d U . .
H31 H 0.3098 0.3626 0.5879 0.032 Uiso 1 1 calc R . .
C32 C 0.1457(11) 0.3767(7) 0.5460(8) 0.030(3) Uani 1 1 d U . .
H32 H 0.1393 0.4157 0.5787 0.036 Uiso 1 1 calc R . .
C33 C 0.0539(11) 0.3522(7) 0.4943(7) 0.027(3) Uani 1 1 d U . .
H33 H -0.0159 0.3740 0.4911 0.033 Uiso 1 1 calc R . .
C34 C 0.0637(10) 0.2943(6) 0.4459(7) 0.022(2) Uani 1 1 d U . .
H34 H 0.0000 0.2760 0.4110 0.026 Uiso 1 1 calc R . .
C1S C 0.4840(16) 0.4550(18) 0.470(2) 0.055(9) Uani 0.50 1 d PDU A -1
H1SA H 0.4664 0.4377 0.4142 0.066 Uiso 0.50 1 calc PR A -1
H1SB H 0.5142 0.4155 0.5047 0.066 Uiso 0.50 1 calc PR A -1
Cl3S Cl 0.3666(11) 0.4802(6) 0.4943(7) 0.067(3) Uani 0.50 1 d PDU A -1
Cl4S Cl 0.5833(11) 0.5152(6) 0.4769(8) 0.074(3) Uani 0.50 1 d PDU A -1

loop_
_atom_site_aniso_label
_atom_site_aniso_U_11
_atom_site_aniso_U_22
_atom_site_aniso_U_33
_atom_site_aniso_U_23
_atom_site_aniso_U_13
_atom_site_aniso_U_12
Os1 0.0137(2) 0.0128(2) 0.0163(2) 0.00119(14) 0.00438(16) -0.00205(15)
Os2 0.0112(2) 0.0149(2) 0.0152(2) 0.00411(14) 0.00371(16) 0.00002(15)
Os3 0.0111(2) 0.0177(2) 0.0156(2) 0.00484(15) 0.00299(16) 0.00108(15)
Sb1 0.0115(3) 0.0147(3) 0.0141(3) 0.0019(2) 0.0032(3) -0.0018(3)
Sb2 0.0104(3) 0.0168(3) 0.0150(3) 0.0035(3) 0.0035(3) -0.0015(3)
Cl1 0.0359(17) 0.0253(14) 0.0334(15) -0.0014(12) 0.0101(13) -0.0018(12)
Cl2 0.0209(14) 0.0360(15) 0.0254(14) -0.0004(12) 0.0016(11) -0.0069(12)
O1 0.016(4) 0.033(5) 0.028(4) -0.001(4) 0.002(4) -0.003(4)
O2 0.047(6) 0.030(5) 0.030(5) -0.007(4) 0.024(4) -0.009(4)
O3 0.018(4) 0.036(5) 0.031(4) 0.003(4) 0.008(4) -0.007(4)
O4 0.031(5) 0.025(5) 0.041(5) 0.007(4) 0.017(4) -0.001(4)
O5 0.046(6) 0.013(4) 0.023(4) -0.005(3) 0.013(4) 0.000(4)
O6 0.026(5) 0.037(5) 0.026(5) 0.008(4) 0.009(4) 0.012(4)
O7 0.031(5) 0.026(5) 0.035(5) -0.005(4) 0.013(4) -0.006(4)
O8 0.016(4) 0.064(7) 0.030(5) 0.010(4) 0.011(4) 0.014(4)
O9 0.031(5) 0.033(5) 0.029(5) 0.000(4) 0.004(4) -0.010(4)
O10 0.032(5) 0.034(5) 0.023(4) 0.015(4) 0.007(4) 0.012(4)
C1 0.020(4) 0.017(4) 0.012(4) 0.000(3) 0.003(3) 0.000(3)
C2 0.016(4) 0.019(4) 0.025(4) -0.001(3) 0.000(3) 0.000(3)
C3 0.027(4) 0.016(4) 0.023(4) -0.002(3) 0.008(3) -0.001(3)
C4 0.017(4) 0.022(4) 0.021(4) 0.005(3) 0.005(3) 0.000(3)
C5 0.022(4) 0.024(4) 0.020(4) 0.001(3) 0.009(4) -0.010(4)
C6 0.019(4) 0.023(4) 0.023(4) 0.003(3) 0.004(3) 0.000(3)
C7 0.014(4) 0.021(4) 0.019(4) 0.001(3) 0.004(3) 0.003(3)
C8 0.026(4) 0.025(4) 0.018(4) 0.009(3) 0.000(3) 0.000(4)
C9 0.021(4) 0.023(4) 0.017(4) 0.009(3) 0.007(3) 0.005(3)
C10 0.024(4) 0.024(4) 0.028(4) 0.000(4) 0.007(4) 0.000(4)
C11 0.018(4) 0.017(4) 0.016(4) 0.004(3) 0.006(3) -0.006(3)
C12 0.018(4) 0.022(4) 0.026(4) 0.000(3) 0.009(3) 0.000(3)
C13 0.036(5) 0.027(4) 0.039(5) -0.004(4) 0.013(4) -0.004(4)
C14 0.025(4) 0.026(4) 0.027(4) 0.004(4) 0.008(4) -0.004(4)
C15 0.020(4) 0.028(4) 0.019(4) 0.000(3) 0.006(3) -0.003(3)
C16 0.019(4) 0.022(4) 0.019(4) 0.000(3) 0.007(3) -0.002(3)
C17 0.021(4) 0.021(4) 0.017(4) 0.003(3) 0.011(3) 0.003(3)
C18 0.032(5) 0.032(4) 0.028(4) 0.002(4) 0.006(4) -0.004(4)
C19 0.035(5) 0.036(5) 0.028(4) -0.003(4) 0.005(4) -0.002(4)
C20 0.034(5) 0.039(5) 0.026(4) 0.000(4) 0.009(4) 0.002(4)
C21 0.024(4) 0.030(4) 0.024(4) 0.005(3) 0.008(4) 0.002(4)
C22 0.018(4) 0.025(4) 0.016(4) -0.003(3) 0.007(3) -0.002(3)
C23 0.014(4) 0.017(4) 0.022(4) 0.003(3) 0.007(3) -0.001(3)
C24 0.016(4) 0.018(4) 0.026(4) -0.002(3) 0.006(3) -0.002(3)
C25 0.024(4) 0.024(4) 0.035(4) -0.002(4) 0.009(4) -0.001(4)
C26 0.027(4) 0.027(4) 0.039(5) 0.005(4) 0.014(4) 0.003(4)
C27 0.030(5) 0.032(4) 0.033(4) 0.005(4) 0.013(4) 0.000(4)
C28 0.024(4) 0.021(4) 0.020(4) 0.004(3) 0.007(3) 0.001(3)
C29 0.019(4) 0.018(4) 0.015(4) 0.000(3) 0.008(3) 0.001(3)
C30 0.018(4) 0.022(4) 0.022(4) 0.002(3) 0.005(3) 0.000(3)
C31 0.025(4) 0.029(4) 0.026(4) -0.003(4) 0.004(4) -0.001(4)
C32 0.030(5) 0.029(4) 0.031(4) -0.005(4) 0.007(4) 0.001(4)
C33 0.023(4) 0.030(4) 0.028(4) -0.002(4) 0.005(4) 0.004(4)
C34 0.022(4) 0.024(4) 0.021(4) -0.001(3) 0.005(3) -0.002(3)
C1S 0.056(10) 0.053(10) 0.057(10) 0.003(5) 0.012(5) 0.000(5)
Cl3S 0.077(5) 0.052(4) 0.072(5) 0.009(4) 0.013(4) 0.001(4)
Cl4S 0.071(5) 0.057(4) 0.088(5) 0.016(4) 0.000(4) -0.010(4)

loop_
_atom_type_symbol
_atom_type_description
_atom_type_scat_dispersion_real
_atom_type_scat_dispersion_imag
_atom_type_scat_source
C C 0.0033 0.0016 'International Tables Vol C Tables 4.2.6.8 and 6.1.1.4'
H H 0.0000 0.0000 'International Tables Vol C Tables 4.2.6.8 and 6.1.1.4'
O O 0.0106 0.0060 'International Tables Vol C Tables 4.2.6.8 and 6.1.1.4'
Cl Cl 0.1484 0.1585 'International Tables Vol C Tables 4.2.6.8 and 6.1.1.4'
Sb Sb -0.5866 1.5461 'International Tables Vol C Tables 4.2.6.8 and 6.1.1.4'
Os Os -1.2165 7.6030 'International Tables Vol C Tables 4.2.6.8 and 6.1.1.4'

loop_
_geom_angle_atom_site_label_1
_geom_angle_atom_site_label_2
_geom_angle_atom_site_label_3
_geom_angle
C2 Os1 C1 94.8(5)
C2 Os1 C3 92.2(5)
C1 Os1 C3 172.3(4)
C2 Os1 Cl1 86.6(3)
C1 Os1 Cl1 89.4(3)
C3 Os1 Cl1 88.0(3)
C2 Os1 Sb1 92.4(3)
C1 Os1 Sb1 90.3(3)
C3 Os1 Sb1 92.4(3)
Cl1 Os1 Sb1 178.93(8)
C2 Os1 Os2 173.2(3)
C1 Os1 Os2 84.7(3)
C3 Os1 Os2 87.9(3)
Cl1 Os1 Os2 86.59(7)
Sb1 Os1 Os2 94.39(2)
C6 Os2 C7 97.3(5)
C6 Os2 C4 93.5(5)
C7 Os2 C4 167.8(4)
C6 Os2 C5 93.4(5)
C7 Os2 C5 92.5(4)
C4 Os2 C5 92.6(5)
C6 Os2 Sb2 90.1(4)
C7 Os2 Sb2 84.9(3)
C4 Os2 Sb2 89.3(3)
C5 Os2 Sb2 175.9(3)
C6 Os2 Os1 174.6(3)
C7 Os2 Os1 86.7(3)
C4 Os2 Os1 82.9(3)
C5 Os2 Os1 82.8(3)
Sb2 Os2 Os1 93.86(2)
C9 Os3 C8 93.8(5)
C9 Os3 C10 93.8(5)
C8 Os3 C10 94.4(5)
C9 Os3 Cl2 178.7(3)
C8 Os3 Cl2 87.2(4)
C10 Os3 Cl2 87.0(4)
C9 Os3 Sb1 97.2(3)
C8 Os3 Sb1 169.0(4)
C10 Os3 Sb1 86.6(4)
Cl2 Os3 Sb1 81.92(7)
C9 Os3 Sb2 85.1(3)
C8 Os3 Sb2 89.9(3)
C10 Os3 Sb2 175.6(4)
Cl2 Os3 Sb2 94.04(7)
Sb1 Os3 Sb2 89.37(2)
C17 Sb1 C11 94.2(4)
C17 Sb1 Os1 108.6(3)
C11 Sb1 Os1 112.0(3)
C17 Sb1 Os3 106.2(3)
C11 Sb1 Os3 113.2(3)
Os1 Sb1 Os3 119.31(3)
C23 Sb2 C29 97.3(4)
C23 Sb2 Os2 109.9(3)
C29 Sb2 Os2 107.8(3)
C23 Sb2 Os3 115.0(3)
C29 Sb2 Os3 101.7(3)
Os2 Sb2 Os3 121.56(3)
O1 C1 Os1 178.3(10)
O2 C2 Os1 174.1(11)
O3 C3 Os1 176.3(11)
O4 C4 Os2 177.2(10)
O5 C5 Os2 176.3(12)
O6 C6 Os2 176.9(11)
O7 C7 Os2 177.4(10)
O8 C8 Os3 178.2(10)
O9 C9 Os3 177.2(11)
O10 C10 Os3 178.0(11)
C16 C11 C12 118.4(10)
C16 C11 Sb1 118.0(8)
C12 C11 Sb1 123.1(8)
C13 C12 C11 121.0(11)
C12 C13 C14 120.6(12)
C15 C14 C13 119.1(12)
C14 C15 C16 120.0(11)
C15 C16 C11 120.7(11)
C18 C17 C22 117.6(10)
C18 C17 Sb1 121.8(8)
C22 C17 Sb1 120.4(8)
C19 C18 C17 121.1(12)
C18 C19 C20 120.4(13)
C19 C20 C21 120.1(12)
C20 C21 C22 119.3(11)
C21 C22 C17 121.5(11)
C24 C23 C28 121.8(10)
C24 C23 Sb2 121.4(8)
C28 C23 Sb2 116.8(8)
C23 C24 C25 118.6(11)
C26 C25 C24 118.6(12)
C27 C26 C25 122.6(12)
C26 C27 C28 119.7(12)
C23 C28 C27 118.6(11)
C30 C29 C34 119.6(10)
C30 C29 Sb2 124.9(8)
C34 C29 Sb2 115.1(8)
C29 C30 C31 120.0(11)
C32 C31 C30 120.5(12)
C33 C32 C31 120.6(12)
C32 C33 C34 119.6(12)
C29 C34 C33 119.7(11)
Cl3S C1S Cl4S 116(2)

loop_
_geom_bond_atom_site_label_1
_geom_bond_atom_site_label_2
_geom_bond_distance
Os1 C2 1.907(12)
Os1 C1 1.954(12)
Os1 C3 1.988(12)
Os1 Cl1 2.456(3)
Os1 Sb1 2.6586(8)
Os1 Os2 2.9615(6)
Os2 C6 1.932(12)
Os2 C7 1.958(11)
Os2 C4 1.984(12)
Os2 C5 2.033(14)
Os2 Sb2 2.6956(8)
Os3 C9 1.931(12)
Os3 C8 1.936(13)
Os3 C10 1.945(12)
Os3 Cl2 2.437(3)
Os3 Sb1 2.7012(8)
Os3 Sb2 2.7028(8)
Sb1 C17 2.132(11)
Sb1 C11 2.149(11)
Sb2 C23 2.151(11)
Sb2 C29 2.151(10)
O1 C1 1.124(14)
O2 C2 1.136(14)
O3 C3 1.097(14)
O4 C4 1.096(14)
O5 C5 0.977(14)
O6 C6 1.124(14)
O7 C7 1.139(14)
O8 C8 1.140(15)
O9 C9 1.091(14)
O10 C10 1.128(14)
C11 C16 1.388(16)
C11 C12 1.397(16)
C12 C13 1.353(18)
C13 C14 1.399(19)
C14 C15 1.381(17)
C15 C16 1.383(16)
C17 C18 1.387(17)
C17 C22 1.399(15)
C18 C19 1.379(18)
C19 C20 1.379(19)
C20 C21 1.380(19)
C21 C22 1.386(16)
C23 C24 1.389(16)
C23 C28 1.399(15)
C24 C25 1.420(16)
C25 C26 1.398(18)
C26 C27 1.350(19)
C27 C28 1.414(17)
C29 C30 1.371(16)
C29 C34 1.402(16)
C30 C31 1.400(16)
C31 C32 1.373(18)
C32 C33 1.367(18)
C33 C34 1.412(16)
C1S Cl3S 1.66(2)
C1S Cl4S 1.68(2)
